data_4309155
loop_
_publ_author_name
'Dongfeng Li'
'Sean Parkin'
'Guangbin Wang'
'Gordon T. Yee'
'Andrey V. Prosvirin'
'Stephen M. Holmes'

_publ_contact_author_name 'Stephen M. Holmes'
_publ_section_title
;
Single-Molecule Magnets Constructed from Cyanometalates:
{[Tp*FeIII(CN)3MII(DMF)4]2[OTf]2}.2DMF (MII= Co, Ni)
;
_journal_name_full 'Inorganic Chemistry'
_journal_page_first 4903
_journal_page_last 4905
_journal_paper_doi 10.1021/ic048367i
_journal_volume 44
_journal_year 2005
_chemical_formula_moiety ((Tp*FeIII(CN)3-MII(DMF)4)2-(OTf)2).2DMF
_chemical_formula_sum 'C34 H63 B F3 Fe N14 Ni O8 S'
_chemical_formula_weight 1010.41
_chemical_name_systematic
;
?
;
_space_group_IT_number 14
_symmetry_cell_setting monoclinic
_symmetry_space_group_name_Hall '-P 2yn'
_symmetry_space_group_name_H-M 'P 1 21/n 1'
_atom_sites_solution_hydrogens geom
_atom_sites_solution_primary direct
_atom_sites_solution_secondary difmap
_audit_creation_method SHELXL-97
_cell_angle_alpha 90.00
_cell_angle_beta 108.1414(5)
_cell_angle_gamma 90.00
_cell_formula_units_Z 4
_cell_length_a 15.3227(2)
_cell_length_b 13.13430(10)
_cell_length_c 24.0570(3)
_cell_measurement_reflns_used 8824
_cell_measurement_temperature 90.0(2)
_cell_measurement_theta_max 25.35
_cell_measurement_theta_min 1.00
_cell_volume 4600.87(9)
_computing_cell_refinement 'SCALEPACK (Otwinowski & Minor, 1997)'
_computing_data_collection 'COLLECT (Nonius, 1998)'
_computing_data_reduction 'DENZO-SMN (Otwinowski & Minor, 1997)'
_computing_molecular_graphics 'XP in SHELXTL (Sheldrick, 1995)'
_computing_publication_material
;
SHELX97-2 (Sheldrick, 1997) and local procedures
;
_computing_structure_refinement 'SHELXL-97 (Sheldrick, 1997)'
_computing_structure_solution 'SHELXS-97 (Sheldrick, 1990)'
_diffrn_ambient_temperature 90.0(2)
_diffrn_detector_area_resol_mean 18
_diffrn_measured_fraction_theta_full 1.000
_diffrn_measured_fraction_theta_max 1.000
_diffrn_measurement_device_type 'Nonius KappaCCD diffractometer'
_diffrn_measurement_method '\w scans at fixed \c == 55\%'
_diffrn_radiation_monochromator graphite
_diffrn_radiation_source 'fine-focus sealed tube'
_diffrn_radiation_type MoK\a
_diffrn_radiation_wavelength 0.71073
_diffrn_reflns_av_R_equivalents 0.0398
_diffrn_reflns_av_sigmaI/netI 0.0549
_diffrn_reflns_limit_h_max 18
_diffrn_reflns_limit_h_min -18
_diffrn_reflns_limit_k_max 15
_diffrn_reflns_limit_k_min -15
_diffrn_reflns_limit_l_max 28
_diffrn_reflns_limit_l_min -28
_diffrn_reflns_number 15732
_diffrn_reflns_theta_full 25.00
_diffrn_reflns_theta_max 25.00
_diffrn_reflns_theta_min 1.40
_exptl_absorpt_coefficient_mu 0.845
_exptl_absorpt_correction_T_max 0.9203
_exptl_absorpt_correction_T_min 0.8492
_exptl_absorpt_correction_type multi-scan
_exptl_absorpt_process_details 'Scalepack (Otwinowski & Minor, 1997)'
_exptl_crystal_colour orange-red
_exptl_crystal_density_diffrn 1.459
_exptl_crystal_density_method 'not measured'
_exptl_crystal_description 'irregular block'
_exptl_crystal_F_000 2124
_exptl_crystal_size_max 0.20
_exptl_crystal_size_mid 0.12
_exptl_crystal_size_min 0.10
_refine_diff_density_max 1.342
_refine_diff_density_min -0.750
_refine_diff_density_rms 0.108
_refine_ls_extinction_method none
_refine_ls_goodness_of_fit_ref 1.480
_refine_ls_hydrogen_treatment mixed
_refine_ls_matrix_type full
_refine_ls_number_parameters 630
_refine_ls_number_reflns 8113
_refine_ls_number_restraints 316
_refine_ls_restrained_S_all 1.501
_refine_ls_R_factor_all 0.0934
_refine_ls_R_factor_gt 0.0636
_refine_ls_shift/su_max 2.123
_refine_ls_shift/su_mean 0.064
_refine_ls_structure_factor_coef Fsqd
_refine_ls_weighting_details 'calc w==1/[\s^2^(Fo^2^)+(0.1238P)^2^+2.4353P] where P==(Fo^2^+2Fc^2^)/3'
_refine_ls_weighting_scheme calc
_refine_ls_wR_factor_gt 0.1740
_refine_ls_wR_factor_ref 0.1932
_reflns_number_gt 5753
_reflns_number_total 8113
_reflns_threshold_expression >2\s(I)
_cod_data_source_file ic048367isi20041124_115151_1.cif
_cod_data_source_block k03214
_cod_original_sg_symbol_H-M 'P 21/n'
_cod_database_code 4309155

loop_
_symmetry_equiv_pos_as_xyz
'x, y, z'
'-x+1/2, y+1/2, -z+1/2'
'-x, -y, -z'
'x-1/2, -y-1/2, z-1/2'

loop_
_atom_site_label
_atom_site_type_symbol
_atom_site_fract_x
_atom_site_fract_y
_atom_site_fract_z
_atom_site_U_iso_or_equiv
_atom_site_adp_type
_atom_site_occupancy
_atom_site_symmetry_multiplicity
_atom_site_calc_flag
_atom_site_refinement_flags
_atom_site_disorder_assembly
_atom_site_disorder_group
Fe1 Fe -0.11677(4) 0.21573(5) 0.40491(3) 0.0206(2) Uani 1 1 d . . .
B1 B -0.1872(3) 0.4354(4) 0.3877(2) 0.0266(12) Uani 1 1 d . . .
H1 H -0.2105 0.5071 0.3825 0.032 Uiso 1 1 calc R . .
N1 N -0.2472(2) 0.2570(3) 0.36818(15) 0.0217(8) Uani 1 1 d . . .
N2 N -0.2663(2) 0.3600(3) 0.36620(15) 0.0249(8) Uani 1 1 d . . .
C1 C -0.3391(3) 0.0951(3) 0.3446(2) 0.0297(11) Uani 1 1 d . . .
H1A H -0.2947 0.0664 0.3271 0.045 Uiso 1 1 calc R . .
H1B H -0.4015 0.0773 0.3204 0.045 Uiso 1 1 calc R . .
H1C H -0.3277 0.0675 0.3840 0.045 Uiso 1 1 calc R . .
C2 C -0.3292(3) 0.2083(3) 0.34782(19) 0.0248(10) Uani 1 1 d . . .
C3 C -0.3987(3) 0.2795(3) 0.33360(19) 0.0269(11) Uani 1 1 d . . .
H3 H -0.4626 0.2659 0.3181 0.032 Uiso 1 1 calc R . .
C4 C -0.3584(3) 0.3736(4) 0.34601(19) 0.0281(11) Uani 1 1 d . . .
C5 C -0.4010(3) 0.4780(4) 0.3398(2) 0.0377(12) Uani 1 1 d . . .
H5A H -0.3726 0.5175 0.3754 0.057 Uiso 1 1 calc R . .
H5B H -0.4671 0.4717 0.3336 0.057 Uiso 1 1 calc R . .
H5C H -0.3911 0.5128 0.3062 0.057 Uiso 1 1 calc R . .
N3 N -0.1068(2) 0.3158(3) 0.46858(15) 0.0229(8) Uani 1 1 d . . .
N4 N -0.1368(2) 0.4129(3) 0.45283(15) 0.0244(9) Uani 1 1 d . . .
C6 C -0.0307(4) 0.2234(4) 0.56244(19) 0.0369(13) Uani 1 1 d . . .
H6A H -0.0741 0.1667 0.5509 0.055 Uiso 1 1 calc R . .
H6B H -0.0183 0.2377 0.6042 0.055 Uiso 1 1 calc R . .
H6C H 0.0268 0.2053 0.5551 0.055 Uiso 1 1 calc R . .
C7 C -0.0708(3) 0.3156(4) 0.52773(19) 0.0310(11) Uani 1 1 d . . .
C8 C -0.0765(4) 0.4127(4) 0.5482(2) 0.0367(13) Uani 1 1 d . . .
H8 H -0.0561 0.4342 0.5879 0.044 Uiso 1 1 calc R . .
C9 C -0.1175(3) 0.4724(4) 0.5003(2) 0.0303(11) Uani 1 1 d . . .
C10 C -0.1369(4) 0.5853(4) 0.4964(2) 0.0459(14) Uani 1 1 d . . .
H10A H -0.1161 0.6151 0.4654 0.069 Uiso 1 1 calc R . .
H10B H -0.1041 0.6176 0.5339 0.069 Uiso 1 1 calc R . .
H10C H -0.2031 0.5967 0.4876 0.069 Uiso 1 1 calc R . .
N5 N -0.0766(2) 0.3240(3) 0.35907(15) 0.0230(8) Uani 1 1 d . . .
N6 N -0.1183(2) 0.4175(3) 0.35405(15) 0.0225(8) Uani 1 1 d . . .
C11 C 0.0461(3) 0.2458(4) 0.3235(2) 0.0339(12) Uani 1 1 d . . .
H11A H 0.0886 0.2292 0.3622 0.051 Uiso 1 1 calc R . .
H11B H 0.0812 0.2668 0.2976 0.051 Uiso 1 1 calc R . .
H11C H 0.0092 0.1857 0.3071 0.051 Uiso 1 1 calc R . .
C12 C -0.0154(3) 0.3302(4) 0.32893(18) 0.0246(10) Uani 1 1 d . . .
C13 C -0.0191(3) 0.4272(4) 0.30522(19) 0.0267(10) Uani 1 1 d . . .
H13 H 0.0164 0.4521 0.2821 0.032 Uiso 1 1 calc R . .
C14 C -0.0840(3) 0.4798(4) 0.32178(18) 0.0274(11) Uani 1 1 d . . .
C15 C -0.1160(3) 0.5885(3) 0.3092(2) 0.0323(11) Uani 1 1 d . . .
H15A H -0.1781 0.5893 0.2813 0.048 Uiso 1 1 calc R . .
H15B H -0.0742 0.6250 0.2925 0.048 Uiso 1 1 calc R . .
H15C H -0.1163 0.6217 0.3456 0.048 Uiso 1 1 calc R . .
C16 C -0.1521(3) 0.1047(3) 0.44522(18) 0.0224(10) Uani 1 1 d . . .
N7 N -0.1729(2) 0.0350(3) 0.46798(15) 0.0235(8) Uani 1 1 d . . .
C17 C -0.1239(3) 0.1207(4) 0.3426(2) 0.0247(10) Uani 1 1 d . . .
N8 N -0.1267(3) 0.0654(3) 0.30474(17) 0.0334(10) Uani 1 1 d . . .
C18 C 0.0071(3) 0.1692(3) 0.44165(18) 0.0216(10) Uani 1 1 d . . .
N9 N 0.0801(3) 0.1406(3) 0.46298(15) 0.0239(8) Uani 1 1 d . . .
Ni1 Ni 0.21193(4) 0.09197(4) 0.49710(2) 0.02291(19) Uani 1 1 d . . .
O1A O 0.2311(2) 0.1741(2) 0.57362(13) 0.0336(8) Uani 1 1 d D . .
C1A C 0.2118(3) 0.1506(4) 0.61887(19) 0.0304(11) Uani 1 1 d D . .
H1A1 H 0.2236 0.0767 0.6246 0.036 Uiso 1 1 calc R . .
H1A2 H 0.1447 0.1598 0.6095 0.036 Uiso 1 1 calc R . .
N1A N 0.2495(3) 0.1937(3) 0.67036(15) 0.0289(9) Uani 1 1 d D . .
C2A C 0.2269(4) 0.1624(4) 0.72166(19) 0.0352(12) Uani 1 1 d D . .
H2A1 H 0.1810 0.1079 0.7112 0.053 Uiso 1 1 calc R . .
H2A2 H 0.2019 0.2206 0.7373 0.053 Uiso 1 1 calc R . .
H2A3 H 0.2823 0.1376 0.7513 0.053 Uiso 1 1 calc R . .
C3A C 0.3209(4) 0.2690(4) 0.6781(2) 0.0409(13) Uani 1 1 d D . .
H3A1 H 0.3811 0.2360 0.6929 0.061 Uiso 1 1 calc R . .
H3A2 H 0.3150 0.3205 0.7062 0.061 Uiso 1 1 calc R . .
H3A3 H 0.3151 0.3016 0.6405 0.061 Uiso 1 1 calc R . .
O1B O 0.2513(2) 0.2219(2) 0.46304(14) 0.0350(8) Uani 1 1 d D . .
C1B C 0.2978(4) 0.2238(4) 0.4306(2) 0.0419(13) Uani 1 1 d D . .
H1B1 H 0.2719 0.1706 0.4009 0.050 Uiso 1 1 calc R . .
H1B2 H 0.3591 0.1989 0.4542 0.050 Uiso 1 1 calc R . .
N1B N 0.3136(3) 0.3023(3) 0.4013(2) 0.0459(12) Uani 1 1 d D . .
C2B C 0.2656(6) 0.3951(5) 0.3999(5) 0.112(4) Uani 1 1 d D . .
H2B1 H 0.2066 0.3812 0.4062 0.168 Uiso 1 1 calc R . .
H2B2 H 0.2548 0.4278 0.3617 0.168 Uiso 1 1 calc R . .
H2B3 H 0.3022 0.4404 0.4308 0.168 Uiso 1 1 calc R . .
C3B C 0.3789(7) 0.3004(6) 0.3694(4) 0.113(4) Uani 1 1 d D . .
H3B1 H 0.4080 0.2332 0.3734 0.169 Uiso 1 1 calc R . .
H3B2 H 0.4259 0.3525 0.3850 0.169 Uiso 1 1 calc R . .
H3B3 H 0.3472 0.3142 0.3279 0.169 Uiso 1 1 calc R . .
O1C O 0.3497(2) 0.0522(3) 0.53123(15) 0.0394(9) Uani 1 1 d D . .
C1C C 0.4026(3) 0.1165(5) 0.5655(2) 0.0464(14) Uani 1 1 d D . .
H1C1 H 0.3681 0.1430 0.5910 0.056 Uiso 1 1 calc R . .
H1C2 H 0.4092 0.1741 0.5405 0.056 Uiso 1 1 calc R . .
N1C N 0.4861(3) 0.0957(4) 0.6002(2) 0.0563(14) Uani 1 1 d D . .
C2C C 0.5415(4) 0.1734(5) 0.6382(3) 0.070(2) Uani 1 1 d D . .
H2C1 H 0.5952 0.1888 0.6258 0.106 Uiso 1 1 calc R . .
H2C2 H 0.5619 0.1484 0.6786 0.106 Uiso 1 1 calc R . .
H2C3 H 0.5047 0.2352 0.6359 0.106 Uiso 1 1 calc R . .
C3C C 0.5288(5) -0.0014(5) 0.5970(3) 0.075(2) Uani 1 1 d D . .
H3C1 H 0.4846 -0.0459 0.5694 0.113 Uiso 1 1 calc R . .
H3C2 H 0.5483 -0.0332 0.6358 0.113 Uiso 1 1 calc R . .
H3C3 H 0.5824 0.0090 0.5837 0.113 Uiso 1 1 calc R . .
O1D O 0.2095(2) 0.0123(2) 0.42323(13) 0.0274(7) Uani 1 1 d D . .
C1D C 0.1386(3) -0.0168(3) 0.3846(2) 0.0296(11) Uani 1 1 d D . .
H1D1 H 0.1082 0.0454 0.3644 0.036 Uiso 1 1 calc R . .
H1D2 H 0.0976 -0.0452 0.4054 0.036 Uiso 1 1 calc R . .
N1D N 0.1381(3) -0.0823(3) 0.34341(16) 0.0318(10) Uani 1 1 d D . .
C2D C 0.2246(4) -0.1304(5) 0.3425(3) 0.0495(15) Uani 1 1 d D . .
H2D1 H 0.2736 -0.1135 0.3786 0.074 Uiso 1 1 calc R . .
H2D2 H 0.2412 -0.1052 0.3087 0.074 Uiso 1 1 calc R . .
H2D3 H 0.2166 -0.2044 0.3395 0.074 Uiso 1 1 calc R . .
C3D C 0.0552(4) -0.1105(4) 0.2982(2) 0.0451(14) Uani 1 1 d D . .
H3D1 H 0.0023 -0.0782 0.3058 0.068 Uiso 1 1 calc R . .
H3D2 H 0.0479 -0.1846 0.2978 0.068 Uiso 1 1 calc R . .
H3D3 H 0.0588 -0.0878 0.2602 0.068 Uiso 1 1 calc R . .
S1E S 0.32684(10) 0.08596(11) 0.22874(6) 0.0435(4) Uani 1 1 d . . .
O1E O 0.3009(3) 0.1092(3) 0.16781(17) 0.0648(13) Uani 1 1 d . . .
O2E O 0.3368(3) -0.0194(3) 0.24402(18) 0.0596(12) Uani 1 1 d . . .
O3E O 0.3987(3) 0.1490(3) 0.26329(19) 0.0665(12) Uani 1 1 d . . .
C1E C 0.2266(4) 0.1203(4) 0.2492(3) 0.0485(15) Uani 1 1 d . . .
F1E F 0.2383(3) 0.1050(3) 0.30568(16) 0.0655(10) Uani 1 1 d . . .
F2E F 0.2036(3) 0.2185(3) 0.23807(19) 0.0762(12) Uani 1 1 d . . .
F3E F 0.1514(3) 0.0668(3) 0.2197(2) 0.0871(13) Uani 1 1 d . . .
O1F O 0.5051(9) 0.1818(13) 0.4920(7) 0.155(5) Uani 0.581(7) 1 d PDU A 1
H1F H 0.4698 0.1949 0.4584 0.233 Uiso 0.581(7) 1 calc PR A 1
C1F C 0.5852(10) 0.2025(11) 0.4946(7) 0.105(4) Uani 0.581(7) 1 d PDU A 1
H1F1 H 0.5895 0.1962 0.4545 0.126 Uiso 0.581(7) 1 calc PR A 1
H1F2 H 0.6253 0.1491 0.5185 0.126 Uiso 0.581(7) 1 calc PR A 1
N1F N 0.6210(10) 0.2925(12) 0.5156(12) 0.087(3) Uani 0.581(7) 1 d PDU A 1
C2F C 0.5739(12) 0.3663(13) 0.5418(8) 0.115(5) Uani 0.581(7) 1 d PDU A 1
H2F1 H 0.6125 0.4269 0.5539 0.173 Uiso 0.581(7) 1 calc PR A 1
H2F2 H 0.5622 0.3358 0.5760 0.173 Uiso 0.581(7) 1 calc PR A 1
H2F3 H 0.5154 0.3857 0.5131 0.173 Uiso 0.581(7) 1 calc PR A 1
C3F C 0.7173(8) 0.3054(14) 0.5249(7) 0.105(4) Uani 0.581(7) 1 d PDU A 1
H3F1 H 0.7363 0.3731 0.5413 0.158 Uiso 0.581(7) 1 calc PR A 1
H3F2 H 0.7299 0.2985 0.4876 0.158 Uiso 0.581(7) 1 calc PR A 1
H3F3 H 0.7515 0.2533 0.5522 0.158 Uiso 0.581(7) 1 calc PR A 1
O1F' O 0.4780(13) 0.3283(16) 0.5239(11) 0.150(6) Uani 0.419(7) 1 d PDU A 2
H1F' H 0.4915 0.3649 0.5540 0.225 Uiso 0.419(7) 1 calc PR A 2
C1F' C 0.5467(14) 0.307(2) 0.5123(12) 0.131(5) Uani 0.419(7) 1 d PDU A 2
H1F3 H 0.5259 0.3328 0.4717 0.157 Uiso 0.419(7) 1 calc PR A 2
H1F4 H 0.5349 0.2329 0.5076 0.157 Uiso 0.419(7) 1 calc PR A 2
N1F' N 0.6322(16) 0.3028(17) 0.5174(19) 0.112(4) Uani 0.419(7) 1 d PDU A 2
C2F' C 0.6858(14) 0.2204(14) 0.5023(9) 0.091(5) Uani 0.419(7) 1 d PDU A 2
H2F4 H 0.7475 0.2452 0.5056 0.137 Uiso 0.419(7) 1 calc PR A 2
H2F5 H 0.6552 0.1979 0.4621 0.137 Uiso 0.419(7) 1 calc PR A 2
H2F6 H 0.6904 0.1630 0.5292 0.137 Uiso 0.419(7) 1 calc PR A 2
C3F' C 0.6660(19) 0.3966(17) 0.5005(12) 0.140(7) Uani 0.419(7) 1 d PDU A 2
H3F4 H 0.7262 0.3847 0.4953 0.210 Uiso 0.419(7) 1 calc PR A 2
H3F5 H 0.6720 0.4480 0.5310 0.210 Uiso 0.419(7) 1 calc PR A 2
H3F6 H 0.6229 0.4209 0.4636 0.210 Uiso 0.419(7) 1 calc PR A 2

loop_
_atom_site_aniso_label
_atom_site_aniso_U_11
_atom_site_aniso_U_22
_atom_site_aniso_U_33
_atom_site_aniso_U_23
_atom_site_aniso_U_13
_atom_site_aniso_U_12
Fe1 0.0225(4) 0.0181(4) 0.0186(3) 0.0015(2) 0.0025(3) -0.0006(2)
B1 0.023(3) 0.021(3) 0.030(3) -0.002(2) 0.001(2) -0.003(2)
N1 0.024(2) 0.019(2) 0.0203(19) 0.0017(15) 0.0041(15) -0.0036(16)
N2 0.030(2) 0.017(2) 0.026(2) 0.0020(16) 0.0059(16) -0.0010(16)
C1 0.027(3) 0.030(3) 0.026(2) 0.005(2) -0.001(2) -0.006(2)
C2 0.025(2) 0.024(3) 0.023(2) 0.0027(19) 0.0051(19) -0.003(2)
C3 0.017(2) 0.031(3) 0.029(3) 0.008(2) 0.0016(19) -0.0010(19)
C4 0.024(3) 0.029(3) 0.029(3) 0.007(2) 0.006(2) 0.001(2)
C5 0.026(3) 0.030(3) 0.054(3) 0.005(2) 0.009(2) 0.005(2)
N3 0.027(2) 0.019(2) 0.0216(19) -0.0009(16) 0.0056(16) -0.0018(16)
N4 0.026(2) 0.022(2) 0.023(2) -0.0015(16) 0.0044(16) 0.0009(16)
C6 0.044(3) 0.044(3) 0.015(2) -0.001(2) -0.001(2) -0.003(2)
C7 0.029(3) 0.038(3) 0.020(2) -0.002(2) 0.000(2) 0.002(2)
C8 0.044(3) 0.037(3) 0.024(3) -0.015(2) 0.003(2) -0.007(2)
C9 0.033(3) 0.026(3) 0.030(3) -0.007(2) 0.006(2) 0.000(2)
C10 0.061(4) 0.029(3) 0.044(3) -0.012(2) 0.012(3) 0.004(3)
N5 0.024(2) 0.020(2) 0.0216(19) 0.0028(16) 0.0013(16) 0.0004(16)
N6 0.025(2) 0.018(2) 0.0198(19) -0.0005(15) 0.0010(16) -0.0012(16)
C11 0.029(3) 0.039(3) 0.035(3) 0.009(2) 0.013(2) 0.009(2)
C12 0.023(2) 0.030(3) 0.019(2) 0.0031(19) 0.0040(19) -0.001(2)
C13 0.027(3) 0.027(3) 0.026(2) 0.002(2) 0.009(2) -0.005(2)
C14 0.032(3) 0.026(3) 0.018(2) -0.0002(19) -0.001(2) -0.010(2)
C15 0.039(3) 0.025(3) 0.029(3) 0.006(2) 0.005(2) -0.006(2)
C16 0.023(2) 0.022(3) 0.018(2) -0.0004(19) -0.0002(19) 0.0013(19)
N7 0.026(2) 0.019(2) 0.0216(19) 0.0021(16) 0.0023(16) 0.0012(16)
C17 0.024(2) 0.023(3) 0.025(2) 0.003(2) 0.0055(19) 0.0010(19)
N8 0.046(3) 0.027(2) 0.026(2) -0.0021(19) 0.0091(19) -0.0024(19)
C18 0.032(3) 0.015(2) 0.017(2) -0.0013(18) 0.006(2) -0.002(2)
N9 0.029(2) 0.020(2) 0.0187(19) 0.0010(16) 0.0005(17) -0.0008(17)
Ni1 0.0219(3) 0.0224(4) 0.0210(3) 0.0038(2) 0.0018(2) -0.0029(2)
O1A 0.042(2) 0.032(2) 0.0223(17) -0.0010(15) 0.0025(15) -0.0085(16)
C1A 0.029(3) 0.022(3) 0.033(3) 0.004(2) 0.000(2) 0.006(2)
N1A 0.035(2) 0.024(2) 0.022(2) -0.0022(16) -0.0004(17) -0.0016(17)
C2A 0.050(3) 0.022(3) 0.029(3) 0.000(2) 0.006(2) 0.006(2)
C3A 0.050(3) 0.037(3) 0.030(3) -0.008(2) 0.004(2) -0.008(3)
O1B 0.044(2) 0.030(2) 0.0341(19) 0.0005(15) 0.0160(17) -0.0074(15)
C1B 0.046(3) 0.034(3) 0.045(3) -0.004(3) 0.014(3) -0.006(2)
N1B 0.059(3) 0.035(3) 0.052(3) 0.014(2) 0.029(2) -0.003(2)
C2B 0.099(7) 0.060(5) 0.193(10) 0.057(6) 0.068(7) 0.005(5)
C3B 0.181(10) 0.079(6) 0.132(8) -0.017(5) 0.125(8) -0.038(6)
O1C 0.030(2) 0.044(2) 0.039(2) 0.0079(17) 0.0033(16) 0.0022(16)
C1C 0.031(3) 0.062(4) 0.043(3) 0.007(3) 0.008(3) -0.012(3)
N1C 0.040(3) 0.057(4) 0.060(3) 0.000(3) -0.001(2) 0.001(2)
C2C 0.043(4) 0.087(6) 0.070(5) -0.012(4) 0.003(3) -0.013(4)
C3C 0.066(5) 0.059(5) 0.098(6) 0.007(4) 0.022(4) 0.022(4)
O1D 0.0319(19) 0.0237(18) 0.0271(17) -0.0022(14) 0.0095(15) -0.0020(14)
C1D 0.043(3) 0.019(3) 0.032(3) 0.008(2) 0.019(2) 0.005(2)
N1D 0.038(2) 0.030(2) 0.031(2) -0.0061(18) 0.0150(19) -0.0032(18)
C2D 0.052(4) 0.044(4) 0.056(4) -0.014(3) 0.021(3) 0.003(3)
C3D 0.052(4) 0.043(3) 0.038(3) -0.011(3) 0.010(3) 0.000(3)
S1E 0.0484(9) 0.0405(9) 0.0464(8) 0.0033(6) 0.0216(7) 0.0066(6)
O1E 0.112(4) 0.051(3) 0.043(2) 0.008(2) 0.042(2) 0.006(2)
O2E 0.075(3) 0.045(3) 0.072(3) 0.016(2) 0.042(2) 0.015(2)
O3E 0.057(3) 0.064(3) 0.071(3) 0.000(2) 0.009(2) -0.019(2)
C1E 0.052(4) 0.030(3) 0.066(4) 0.015(3) 0.022(3) 0.004(3)
F1E 0.094(3) 0.053(2) 0.071(2) 0.0121(18) 0.057(2) 0.0122(19)
F2E 0.081(3) 0.055(2) 0.117(3) 0.035(2) 0.065(3) 0.032(2)
F3E 0.048(2) 0.086(3) 0.120(4) 0.021(3) 0.015(2) -0.015(2)
O1F 0.141(7) 0.167(9) 0.163(9) -0.010(7) 0.056(7) -0.035(7)
C1F 0.109(7) 0.116(7) 0.090(7) -0.005(6) 0.031(6) -0.021(6)
N1F 0.077(5) 0.109(6) 0.084(6) 0.001(5) 0.036(5) -0.003(5)
C2F 0.100(8) 0.115(8) 0.143(9) -0.012(7) 0.054(7) -0.012(7)
C3F 0.087(6) 0.125(9) 0.109(8) -0.009(7) 0.037(6) -0.015(6)
O1F' 0.127(8) 0.162(10) 0.170(10) 0.005(8) 0.060(8) 0.000(8)
C1F' 0.117(7) 0.147(9) 0.132(9) 0.004(7) 0.043(7) 0.018(7)
N1F' 0.107(7) 0.125(7) 0.105(7) -0.002(6) 0.037(6) 0.006(6)
C2F' 0.092(8) 0.106(8) 0.084(8) 0.002(7) 0.039(7) -0.007(7)
C3F' 0.140(10) 0.121(8) 0.147(11) -0.011(8) 0.029(8) -0.011(8)

loop_
_atom_type_symbol
_atom_type_description
_atom_type_scat_dispersion_real
_atom_type_scat_dispersion_imag
_atom_type_scat_source
C C 0.0033 0.0016 'International Tables Vol C Tables 4.2.6.8 and 6.1.1.4'
H H 0.0000 0.0000 'International Tables Vol C Tables 4.2.6.8 and 6.1.1.4'
N N 0.0061 0.0033 'International Tables Vol C Tables 4.2.6.8 and 6.1.1.4'
Fe Fe 0.3463 0.8444 'International Tables Vol C Tables 4.2.6.8 and 6.1.1.4'
Ni Ni 0.3393 1.1124 'International Tables Vol C Tables 4.2.6.8 and 6.1.1.4'
S S 0.1246 0.1234 'International Tables Vol C Tables 4.2.6.8 and 6.1.1.4'
B B 0.0013 0.0007 'International Tables Vol C Tables 4.2.6.8 and 6.1.1.4'
F F 0.0171 0.0103 'International Tables Vol C Tables 4.2.6.8 and 6.1.1.4'
O O 0.0106 0.0060 'International Tables Vol C Tables 4.2.6.8 and 6.1.1.4'

loop_
_geom_angle_atom_site_label_1
_geom_angle_atom_site_label_2
_geom_angle_atom_site_label_3
_geom_angle
_geom_angle_site_symmetry_1
_geom_angle_site_symmetry_3
_geom_angle_publ_flag
C16 Fe1 C17 86.84(18) . . ?
C16 Fe1 C18 85.41(18) . . ?
C17 Fe1 C18 87.72(18) . . ?
C16 Fe1 N3 94.51(16) . . ?
C17 Fe1 N3 178.44(17) . . ?
C18 Fe1 N3 91.61(16) . . ?
C16 Fe1 N1 91.64(16) . . ?
C17 Fe1 N1 91.45(17) . . ?
C18 Fe1 N1 176.98(16) . . ?
N3 Fe1 N1 89.29(15) . . ?
C16 Fe1 N5 175.63(17) . . ?
C17 Fe1 N5 89.08(17) . . ?
C18 Fe1 N5 92.86(16) . . ?
N3 Fe1 N5 89.54(15) . . ?
N1 Fe1 N5 90.04(14) . . ?
N2 B1 N6 109.0(4) . . ?
N2 B1 N4 108.3(4) . . ?
N6 B1 N4 107.2(4) . . ?
N2 B1 H1 110.7 . . ?
N6 B1 H1 110.7 . . ?
N4 B1 H1 110.7 . . ?
C2 N1 N2 106.6(3) . . ?
C2 N1 Fe1 136.0(3) . . ?
N2 N1 Fe1 117.0(3) . . ?
C4 N2 N1 109.1(3) . . ?
C4 N2 B1 131.7(4) . . ?
N1 N2 B1 119.1(4) . . ?
C2 C1 H1A 109.5 . . ?
C2 C1 H1B 109.4 . . ?
H1A C1 H1B 109.5 . . ?
C2 C1 H1C 109.5 . . ?
H1A C1 H1C 109.5 . . ?
H1B C1 H1C 109.5 . . ?
N1 C2 C3 109.1(4) . . ?
N1 C2 C1 123.7(4) . . ?
C3 C2 C1 127.1(4) . . ?
C4 C3 C2 107.2(4) . . ?
C4 C3 H3 126.4 . . ?
C2 C3 H3 126.4 . . ?
N2 C4 C3 107.9(4) . . ?
N2 C4 C5 121.8(4) . . ?
C3 C4 C5 130.3(4) . . ?
C4 C5 H5A 109.5 . . ?
C4 C5 H5B 109.5 . . ?
H5A C5 H5B 109.5 . . ?
C4 C5 H5C 109.5 . . ?
H5A C5 H5C 109.5 . . ?
H5B C5 H5C 109.5 . . ?
C7 N3 N4 106.5(4) . . ?
C7 N3 Fe1 135.7(3) . . ?
N4 N3 Fe1 117.7(3) . . ?
C9 N4 N3 110.0(3) . . ?
C9 N4 B1 131.4(4) . . ?
N3 N4 B1 118.6(3) . . ?
C7 C6 H6A 109.5 . . ?
C7 C6 H6B 109.5 . . ?
H6A C6 H6B 109.5 . . ?
C7 C6 H6C 109.5 . . ?
H6A C6 H6C 109.5 . . ?
H6B C6 H6C 109.5 . . ?
N3 C7 C8 108.8(4) . . ?
N3 C7 C6 123.5(4) . . ?
C8 C7 C6 127.7(4) . . ?
C9 C8 C7 106.9(4) . . ?
C9 C8 H8 126.5 . . ?
C7 C8 H8 126.6 . . ?
N4 C9 C8 107.8(4) . . ?
N4 C9 C10 122.3(4) . . ?
C8 C9 C10 129.9(4) . . ?
C9 C10 H10A 109.4 . . ?
C9 C10 H10B 109.5 . . ?
H10A C10 H10B 109.5 . . ?
C9 C10 H10C 109.5 . . ?
H10A C10 H10C 109.5 . . ?
H10B C10 H10C 109.5 . . ?
C12 N5 N6 106.2(3) . . ?
C12 N5 Fe1 135.9(3) . . ?
N6 N5 Fe1 117.9(3) . . ?
C14 N6 N5 109.9(4) . . ?
C14 N6 B1 132.0(4) . . ?
N5 N6 B1 117.9(4) . . ?
C12 C11 H11A 109.4 . . ?
C12 C11 H11B 109.5 . . ?
H11A C11 H11B 109.5 . . ?
C12 C11 H11C 109.5 . . ?
H11A C11 H11C 109.5 . . ?
H11B C11 H11C 109.5 . . ?
N5 C12 C13 109.2(4) . . ?
N5 C12 C11 124.4(4) . . ?
C13 C12 C11 126.4(4) . . ?
C14 C13 C12 106.5(4) . . ?
C14 C13 H13 126.8 . . ?
C12 C13 H13 126.8 . . ?
N6 C14 C13 108.1(4) . . ?
N6 C14 C15 122.1(4) . . ?
C13 C14 C15 129.7(4) . . ?
C14 C15 H15A 109.5 . . ?
C14 C15 H15B 109.5 . . ?
H15A C15 H15B 109.5 . . ?
C14 C15 H15C 109.5 . . ?
H15A C15 H15C 109.5 . . ?
H15B C15 H15C 109.5 . . ?
N7 C16 Fe1 177.3(4) . . ?
C16 N7 Ni1 176.4(3) . 3_556 ?
N8 C17 Fe1 178.3(4) . . ?
N9 C18 Fe1 179.1(4) . . ?
C18 N9 Ni1 176.9(4) . . ?
N9 Ni1 N7 92.34(14) . 3_556 ?
N9 Ni1 O1D 93.58(13) . . ?
N7 Ni1 O1D 90.64(13) 3_556 . ?
N9 Ni1 O1B 87.53(14) . . ?
N7 Ni1 O1B 178.97(14) 3_556 . ?
O1D Ni1 O1B 90.39(12) . . ?
N9 Ni1 O1A 92.47(14) . . ?
N7 Ni1 O1A 92.19(13) 3_556 . ?
O1D Ni1 O1A 173.21(13) . . ?
O1B Ni1 O1A 86.80(13) . . ?
N9 Ni1 O1C 176.12(14) . . ?
N7 Ni1 O1C 91.37(14) 3_556 . ?
O1D Ni1 O1C 87.51(13) . . ?
O1B Ni1 O1C 88.75(14) . . ?
O1A Ni1 O1C 86.25(14) . . ?
C1A O1A Ni1 129.6(3) . . ?
O1A C1A N1A 123.9(4) . . ?
O1A C1A H1A1 106.4 . . ?
N1A C1A H1A1 106.4 . . ?
O1A C1A H1A2 106.3 . . ?
N1A C1A H1A2 106.3 . . ?
H1A1 C1A H1A2 106.4 . . ?
C1A N1A C2A 122.0(4) . . ?
C1A N1A C3A 120.5(4) . . ?
C2A N1A C3A 117.4(4) . . ?
N1A C2A H2A1 109.5 . . ?
N1A C2A H2A2 109.5 . . ?
H2A1 C2A H2A2 109.5 . . ?
N1A C2A H2A3 109.5 . . ?
H2A1 C2A H2A3 109.5 . . ?
H2A2 C2A H2A3 109.5 . . ?
N1A C3A H3A1 109.5 . . ?
N1A C3A H3A2 109.5 . . ?
H3A1 C3A H3A2 109.5 . . ?
N1A C3A H3A3 109.5 . . ?
H3A1 C3A H3A3 109.5 . . ?
H3A2 C3A H3A3 109.5 . . ?
C1B O1B Ni1 125.3(3) . . ?
O1B C1B N1B 127.3(5) . . ?
O1B C1B H1B1 105.5 . . ?
N1B C1B H1B1 105.5 . . ?
O1B C1B H1B2 105.5 . . ?
N1B C1B H1B2 105.5 . . ?
H1B1 C1B H1B2 106.0 . . ?
C1B N1B C2B 120.4(5) . . ?
C1B N1B C3B 123.2(5) . . ?
C2B N1B C3B 116.3(6) . . ?
N1B C2B H2B1 109.5 . . ?
N1B C2B H2B2 109.4 . . ?
H2B1 C2B H2B2 109.5 . . ?
N1B C2B H2B3 109.5 . . ?
H2B1 C2B H2B3 109.5 . . ?
H2B2 C2B H2B3 109.5 . . ?
N1B C3B H3B1 109.5 . . ?
N1B C3B H3B2 109.5 . . ?
H3B1 C3B H3B2 109.5 . . ?
N1B C3B H3B3 109.5 . . ?
H3B1 C3B H3B3 109.5 . . ?
H3B2 C3B H3B3 109.5 . . ?
C1C O1C Ni1 116.8(3) . . ?
O1C C1C N1C 124.5(5) . . ?
O1C C1C H1C1 106.2 . . ?
N1C C1C H1C1 106.2 . . ?
O1C C1C H1C2 106.2 . . ?
N1C C1C H1C2 106.2 . . ?
H1C1 C1C H1C2 106.4 . . ?
C1C N1C C3C 120.9(5) . . ?
C1C N1C C2C 120.9(5) . . ?
C3C N1C C2C 117.8(5) . . ?
N1C C2C H2C1 109.5 . . ?
N1C C2C H2C2 109.5 . . ?
H2C1 C2C H2C2 109.5 . . ?
N1C C2C H2C3 109.5 . . ?
H2C1 C2C H2C3 109.5 . . ?
H2C2 C2C H2C3 109.5 . . ?
N1C C3C H3C1 109.5 . . ?
N1C C3C H3C2 109.5 . . ?
H3C1 C3C H3C2 109.5 . . ?
N1C C3C H3C3 109.5 . . ?
H3C1 C3C H3C3 109.5 . . ?
H3C2 C3C H3C3 109.5 . . ?
C1D O1D Ni1 125.3(3) . . ?
O1D C1D N1D 124.3(4) . . ?
O1D C1D H1D1 106.2 . . ?
N1D C1D H1D1 106.2 . . ?
O1D C1D H1D2 106.3 . . ?
N1D C1D H1D2 106.3 . . ?
H1D1 C1D H1D2 106.4 . . ?
C1D N1D C3D 122.4(4) . . ?
C1D N1D C2D 119.9(4) . . ?
C3D N1D C2D 117.7(4) . . ?
N1D C2D H2D1 109.5 . . ?
N1D C2D H2D2 109.5 . . ?
H2D1 C2D H2D2 109.5 . . ?
N1D C2D H2D3 109.5 . . ?
H2D1 C2D H2D3 109.5 . . ?
H2D2 C2D H2D3 109.5 . . ?
N1D C3D H3D1 109.5 . . ?
N1D C3D H3D2 109.5 . . ?
H3D1 C3D H3D2 109.5 . . ?
N1D C3D H3D3 109.5 . . ?
H3D1 C3D H3D3 109.5 . . ?
H3D2 C3D H3D3 109.5 . . ?
O3E S1E O1E 113.2(3) . . ?
O3E S1E O2E 114.4(3) . . ?
O1E S1E O2E 116.4(3) . . ?
O3E S1E C1E 105.3(3) . . ?
O1E S1E C1E 103.7(3) . . ?
O2E S1E C1E 101.7(2) . . ?
F1E C1E F2E 107.0(5) . . ?
F1E C1E F3E 106.3(5) . . ?
F2E C1E F3E 105.5(5) . . ?
F1E C1E S1E 112.6(4) . . ?
F2E C1E S1E 112.1(4) . . ?
F3E C1E S1E 112.7(4) . . ?
O1F C1F N1F 119.8(15) . . ?
O1F C1F H1F1 107.4 . . ?
N1F C1F H1F1 107.3 . . ?
O1F C1F H1F2 107.4 . . ?
N1F C1F H1F2 107.4 . . ?
H1F1 C1F H1F2 106.9 . . ?
C1F N1F C3F 116.5(13) . . ?
C1F N1F C2F 123.4(12) . . ?
C3F N1F C2F 118.5(14) . . ?
N1F C2F H2F1 109.2 . . ?
N1F C2F H2F2 108.8 . . ?
H2F1 C2F H2F2 109.5 . . ?
N1F C2F H2F3 110.4 . . ?
H2F1 C2F H2F3 109.5 . . ?
H2F2 C2F H2F3 109.5 . . ?
N1F C3F H3F1 109.8 . . ?
N1F C3F H3F2 109.3 . . ?
H3F1 C3F H3F2 109.5 . . ?
N1F C3F H3F3 109.3 . . ?
H3F1 C3F H3F3 109.5 . . ?
H3F2 C3F H3F3 109.5 . . ?
C1F' O1F' H1F' 116.2 . . ?
O1F' C1F' N1F' 159(4) . . ?
O1F' C1F' H1F3 93.8 . . ?
N1F' C1F' H1F3 95.4 . . ?
O1F' C1F' H1F4 98.4 . . ?
N1F' C1F' H1F4 97.9 . . ?
H1F3 C1F' H1F4 103.3 . . ?
C1F' N1F' C3F' 113(2) . . ?
C1F' N1F' C2F' 130(2) . . ?
C3F' N1F' C2F' 106.3(18) . . ?
N1F' C2F' H2F4 109.7 . . ?
N1F' C2F' H2F5 109.6 . . ?
H2F4 C2F' H2F5 109.5 . . ?
N1F' C2F' H2F6 109.1 . . ?
H2F4 C2F' H2F6 109.5 . . ?
H2F5 C2F' H2F6 109.5 . . ?
N1F' C3F' H3F4 108.8 . . ?
N1F' C3F' H3F5 109.3 . . ?
H3F4 C3F' H3F5 109.5 . . ?
N1F' C3F' H3F6 110.3 . . ?
H3F4 C3F' H3F6 109.5 . . ?
H3F5 C3F' H3F6 109.5 . . ?

loop_
_geom_bond_atom_site_label_1
_geom_bond_atom_site_label_2
_geom_bond_distance
_geom_bond_site_symmetry_2
_geom_bond_publ_flag
Fe1 C16 1.920(5) . ?
Fe1 C17 1.928(5) . ?
Fe1 C18 1.927(5) . ?
Fe1 N3 1.988(4) . ?
Fe1 N1 1.992(4) . ?
Fe1 N5 2.010(4) . ?
B1 N2 1.526(6) . ?
B1 N6 1.537(7) . ?
B1 N4 1.544(6) . ?
B1 H1 1.0000 . ?
N1 C2 1.357(6) . ?
N1 N2 1.382(5) . ?
N2 C4 1.354(6) . ?
C1 C2 1.494(6) . ?
C1 H1A 0.9800 . ?
C1 H1B 0.9800 . ?
C1 H1C 0.9800 . ?
C2 C3 1.378(6) . ?
C3 C4 1.372(7) . ?
C3 H3 0.9500 . ?
C4 C5 1.506(7) . ?
C5 H5A 0.9800 . ?
C5 H5B 0.9800 . ?
C5 H5C 0.9800 . ?
N3 C7 1.357(5) . ?
N3 N4 1.369(5) . ?
N4 C9 1.338(6) . ?
C6 C7 1.490(7) . ?
C6 H6A 0.9800 . ?
C6 H6B 0.9800 . ?
C6 H6C 0.9800 . ?
C7 C8 1.381(7) . ?
C8 C9 1.374(7) . ?
C8 H8 0.9500 . ?
C9 C10 1.510(7) . ?
C10 H10A 0.9800 . ?
C10 H10B 0.9800 . ?
C10 H10C 0.9800 . ?
N5 C12 1.354(5) . ?
N5 N6 1.372(5) . ?
N6 C14 1.342(6) . ?
C11 C12 1.488(6) . ?
C11 H11A 0.9800 . ?
C11 H11B 0.9800 . ?
C11 H11C 0.9800 . ?
C12 C13 1.389(6) . ?
C13 C14 1.368(7) . ?
C13 H13 0.9500 . ?
C14 C15 1.509(7) . ?
C15 H15A 0.9800 . ?
C15 H15B 0.9800 . ?
C15 H15C 0.9800 . ?
C16 N7 1.161(6) . ?
N7 Ni1 2.039(4) 3_556 ?
C17 N8 1.155(6) . ?
C18 N9 1.139(6) . ?
N9 Ni1 2.032(4) . ?
Ni1 N7 2.039(4) 3_556 ?
Ni1 O1D 2.053(3) . ?
Ni1 O1B 2.063(3) . ?
Ni1 O1A 2.074(3) . ?
Ni1 O1C 2.079(3) . ?
O1A C1A 1.252(5) . ?
C1A N1A 1.320(5) . ?
C1A H1A1 0.9900 . ?
C1A H1A2 0.9900 . ?
N1A C2A 1.442(6) . ?
N1A C3A 1.443(6) . ?
C2A H2A1 0.9800 . ?
C2A H2A2 0.9800 . ?
C2A H2A3 0.9800 . ?
C3A H3A1 0.9800 . ?
C3A H3A2 0.9800 . ?
C3A H3A3 0.9800 . ?
O1B C1B 1.210(5) . ?
C1B N1B 1.313(6) . ?
C1B H1B1 0.9900 . ?
C1B H1B2 0.9900 . ?
N1B C2B 1.419(8) . ?
N1B C3B 1.438(7) . ?
C2B H2B1 0.9800 . ?
C2B H2B2 0.9800 . ?
C2B H2B3 0.9800 . ?
C3B H3B1 0.9800 . ?
C3B H3B2 0.9800 . ?
C3B H3B3 0.9800 . ?
O1C C1C 1.278(6) . ?
C1C N1C 1.321(6) . ?
C1C H1C1 0.9900 . ?
C1C H1C2 0.9900 . ?
N1C C3C 1.447(7) . ?
N1C C2C 1.454(7) . ?
C2C H2C1 0.9800 . ?
C2C H2C2 0.9800 . ?
C2C H2C3 0.9800 . ?
C3C H3C1 0.9800 . ?
C3C H3C2 0.9800 . ?
C3C H3C3 0.9800 . ?
O1D C1D 1.249(5) . ?
C1D N1D 1.309(5) . ?
C1D H1D1 0.9900 . ?
C1D H1D2 0.9900 . ?
N1D C3D 1.440(6) . ?
N1D C2D 1.476(6) . ?
C2D H2D1 0.9800 . ?
C2D H2D2 0.9800 . ?
C2D H2D3 0.9800 . ?
C3D H3D1 0.9800 . ?
C3D H3D2 0.9800 . ?
C3D H3D3 0.9800 . ?
S1E O3E 1.421(4) . ?
S1E O1E 1.427(4) . ?
S1E O2E 1.427(4) . ?
S1E C1E 1.810(6) . ?
C1E F1E 1.329(7) . ?
C1E F2E 1.342(6) . ?
C1E F3E 1.348(7) . ?
O1F C1F 1.240(12) . ?
O1F H1F 0.8401 . ?
C1F N1F 1.335(13) . ?
C1F H1F1 0.9900 . ?
C1F H1F2 0.9900 . ?
N1F C3F 1.432(13) . ?
N1F C2F 1.464(13) . ?
C2F H2F1 0.9800 . ?
C2F H2F2 0.9800 . ?
C2F H2F3 0.9800 . ?
C3F H3F1 0.9800 . ?
C3F H3F2 0.9800 . ?
C3F H3F3 0.9800 . ?
O1F' C1F' 1.202(14) . ?
O1F' H1F' 0.8678 . ?
C1F' N1F' 1.279(14) . ?
C1F' H1F3 0.9900 . ?
C1F' H1F4 0.9900 . ?
N1F' C3F' 1.444(16) . ?
N1F' C2F' 1.471(15) . ?
C2F' H2F4 0.9800 . ?
C2F' H2F5 0.9800 . ?
C2F' H2F6 0.9800 . ?
C3F' H3F4 0.9800 . ?
C3F' H3F5 0.9800 . ?
C3F' H3F6 0.9800 . ?

loop_
_geom_torsion_atom_site_label_1
_geom_torsion_atom_site_label_2
_geom_torsion_atom_site_label_3
_geom_torsion_atom_site_label_4
_geom_torsion
_geom_torsion_site_symmetry_1
_geom_torsion_site_symmetry_2
_geom_torsion_site_symmetry_3
_geom_torsion_site_symmetry_4
_geom_torsion_publ_flag
C16 Fe1 N1 C2 -34.7(4) . . . . ?
C17 Fe1 N1 C2 52.2(4) . . . . ?
C18 Fe1 N1 C2 -22(3) . . . . ?
N3 Fe1 N1 C2 -129.2(4) . . . . ?
N5 Fe1 N1 C2 141.3(4) . . . . ?
C16 Fe1 N1 N2 137.6(3) . . . . ?
C17 Fe1 N1 N2 -135.5(3) . . . . ?
C18 Fe1 N1 N2 150(3) . . . . ?
N3 Fe1 N1 N2 43.1(3) . . . . ?
N5 Fe1 N1 N2 -46.4(3) . . . . ?
C2 N1 N2 C4 1.1(5) . . . . ?
Fe1 N1 N2 C4 -173.3(3) . . . . ?
C2 N1 N2 B1 178.8(4) . . . . ?
Fe1 N1 N2 B1 4.3(5) . . . . ?
N6 B1 N2 C4 -127.1(5) . . . . ?
N4 B1 N2 C4 116.6(5) . . . . ?
N6 B1 N2 N1 55.9(5) . . . . ?
N4 B1 N2 N1 -60.4(5) . . . . ?
N2 N1 C2 C3 -0.4(5) . . . . ?
Fe1 N1 C2 C3 172.5(3) . . . . ?
N2 N1 C2 C1 -178.0(4) . . . . ?
Fe1 N1 C2 C1 -5.2(7) . . . . ?
N1 C2 C3 C4 -0.5(5) . . . . ?
C1 C2 C3 C4 177.0(4) . . . . ?
N1 N2 C4 C3 -1.5(5) . . . . ?
B1 N2 C4 C3 -178.7(4) . . . . ?
N1 N2 C4 C5 179.0(4) . . . . ?
B1 N2 C4 C5 1.8(7) . . . . ?
C2 C3 C4 N2 1.2(5) . . . . ?
C2 C3 C4 C5 -179.3(5) . . . . ?
C16 Fe1 N3 C7 44.0(5) . . . . ?
C17 Fe1 N3 C7 -106(6) . . . . ?
C18 Fe1 N3 C7 -41.5(5) . . . . ?
N1 Fe1 N3 C7 135.6(4) . . . . ?
N5 Fe1 N3 C7 -134.4(4) . . . . ?
C16 Fe1 N3 N4 -141.2(3) . . . . ?
C17 Fe1 N3 N4 69(6) . . . . ?
C18 Fe1 N3 N4 133.3(3) . . . . ?
N1 Fe1 N3 N4 -49.6(3) . . . . ?
N5 Fe1 N3 N4 40.4(3) . . . . ?
C7 N3 N4 C9 1.9(5) . . . . ?
Fe1 N3 N4 C9 -174.3(3) . . . . ?
C7 N3 N4 B1 -176.1(4) . . . . ?
Fe1 N3 N4 B1 7.7(5) . . . . ?
N2 B1 N4 C9 -124.4(5) . . . . ?
N6 B1 N4 C9 118.2(5) . . . . ?
N2 B1 N4 N3 53.2(5) . . . . ?
N6 B1 N4 N3 -64.2(5) . . . . ?
N4 N3 C7 C8 -1.4(5) . . . . ?
Fe1 N3 C7 C8 173.8(3) . . . . ?
N4 N3 C7 C6 179.8(4) . . . . ?
Fe1 N3 C7 C6 -5.0(7) . . . . ?
N3 C7 C8 C9 0.4(6) . . . . ?
C6 C7 C8 C9 179.1(5) . . . . ?
N3 N4 C9 C8 -1.7(5) . . . . ?
B1 N4 C9 C8 176.0(5) . . . . ?
N3 N4 C9 C10 176.1(4) . . . . ?
B1 N4 C9 C10 -6.2(8) . . . . ?
C7 C8 C9 N4 0.8(6) . . . . ?
C7 C8 C9 C10 -176.8(5) . . . . ?
C16 Fe1 N5 C12 -25(2) . . . . ?
C17 Fe1 N5 C12 -45.8(4) . . . . ?
C18 Fe1 N5 C12 41.8(4) . . . . ?
N3 Fe1 N5 C12 133.4(4) . . . . ?
N1 Fe1 N5 C12 -137.3(4) . . . . ?
C16 Fe1 N5 N6 154(2) . . . . ?
C17 Fe1 N5 N6 133.3(3) . . . . ?
C18 Fe1 N5 N6 -139.0(3) . . . . ?
N3 Fe1 N5 N6 -47.4(3) . . . . ?
N1 Fe1 N5 N6 41.9(3) . . . . ?
C12 N5 N6 C14 0.0(4) . . . . ?
Fe1 N5 N6 C14 -179.4(3) . . . . ?
C12 N5 N6 B1 -175.9(4) . . . . ?
Fe1 N5 N6 B1 4.7(4) . . . . ?
N2 B1 N6 C14 124.1(5) . . . . ?
N4 B1 N6 C14 -118.9(5) . . . . ?
N2 B1 N6 N5 -61.0(5) . . . . ?
N4 B1 N6 N5 56.0(5) . . . . ?
N6 N5 C12 C13 -0.1(5) . . . . ?
Fe1 N5 C12 C13 179.2(3) . . . . ?
N6 N5 C12 C11 179.1(4) . . . . ?
Fe1 N5 C12 C11 -1.6(7) . . . . ?
N5 C12 C13 C14 0.1(5) . . . . ?
C11 C12 C13 C14 -179.1(4) . . . . ?
N5 N6 C14 C13 0.0(5) . . . . ?
B1 N6 C14 C13 175.2(4) . . . . ?
N5 N6 C14 C15 -179.3(4) . . . . ?
B1 N6 C14 C15 -4.2(7) . . . . ?
C12 C13 C14 N6 -0.1(5) . . . . ?
C12 C13 C14 C15 179.2(4) . . . . ?
C17 Fe1 C16 N7 12(8) . . . . ?
C18 Fe1 C16 N7 -76(8) . . . . ?
N3 Fe1 C16 N7 -167(8) . . . . ?
N1 Fe1 C16 N7 103(8) . . . . ?
N5 Fe1 C16 N7 -9(10) . . . . ?
Fe1 C16 N7 Ni1 -29(13) . . . 3_556 ?
C16 Fe1 C17 N8 -159(15) . . . . ?
C18 Fe1 C17 N8 -74(15) . . . . ?
N3 Fe1 C17 N8 -9(19) . . . . ?
N1 Fe1 C17 N8 109(15) . . . . ?
N5 Fe1 C17 N8 19(15) . . . . ?
C16 Fe1 C18 N9 63(30) . . . . ?
C17 Fe1 C18 N9 -24(30) . . . . ?
N3 Fe1 C18 N9 158(30) . . . . ?
N1 Fe1 C18 N9 50(31) . . . . ?
N5 Fe1 C18 N9 -113(30) . . . . ?
Fe1 C18 N9 Ni1 83(32) . . . . ?
C18 N9 Ni1 N7 -141(7) . . . 3_556 ?
C18 N9 Ni1 O1D -50(7) . . . . ?
C18 N9 Ni1 O1B 40(7) . . . . ?
C18 N9 Ni1 O1A 127(7) . . . . ?
C18 N9 Ni1 O1C 57(8) . . . . ?
N9 Ni1 O1A C1A 84.6(4) . . . . ?
N7 Ni1 O1A C1A -7.8(4) 3_556 . . . ?
O1D Ni1 O1A C1A -122.4(10) . . . . ?
O1B Ni1 O1A C1A 172.0(4) . . . . ?
O1C Ni1 O1A C1A -99.1(4) . . . . ?
Ni1 O1A C1A N1A 159.7(3) . . . . ?
O1A C1A N1A C2A -178.4(4) . . . . ?
O1A C1A N1A C3A -3.4(7) . . . . ?
N9 Ni1 O1B C1B -125.1(4) . . . . ?
N7 Ni1 O1B C1B 153(8) 3_556 . . . ?
O1D Ni1 O1B C1B -31.5(4) . . . . ?
O1A Ni1 O1B C1B 142.3(4) . . . . ?
O1C Ni1 O1B C1B 56.0(4) . . . . ?
Ni1 O1B C1B N1B 169.4(4) . . . . ?
O1B C1B N1B C2B -7.9(10) . . . . ?
O1B C1B N1B C3B 172.1(7) . . . . ?
N9 Ni1 O1C C1C 41(2) . . . . ?
N7 Ni1 O1C C1C -122.0(4) 3_556 . . . ?
O1D Ni1 O1C C1C 147.4(4) . . . . ?
O1B Ni1 O1C C1C 57.0(4) . . . . ?
O1A Ni1 O1C C1C -29.9(4) . . . . ?
Ni1 O1C C1C N1C 165.1(5) . . . . ?
O1C C1C N1C C3C 7.2(9) . . . . ?
O1C C1C N1C C2C -179.4(6) . . . . ?
N9 Ni1 O1D C1D -20.1(4) . . . . ?
N7 Ni1 O1D C1D 72.3(4) 3_556 . . . ?
O1B Ni1 O1D C1D -107.6(4) . . . . ?
O1A Ni1 O1D C1D -173.1(10) . . . . ?
O1C Ni1 O1D C1D 163.6(4) . . . . ?
Ni1 O1D C1D N1D -167.4(3) . . . . ?
O1D C1D N1D C3D -177.3(4) . . . . ?
O1D C1D N1D C2D 3.0(7) . . . . ?
O3E S1E C1E F1E -60.0(5) . . . . ?
O1E S1E C1E F1E -179.2(4) . . . . ?
O2E S1E C1E F1E 59.6(5) . . . . ?
O3E S1E C1E F2E 60.8(5) . . . . ?
O1E S1E C1E F2E -58.4(5) . . . . ?
O2E S1E C1E F2E -179.6(5) . . . . ?
O3E S1E C1E F3E 179.7(4) . . . . ?
O1E S1E C1E F3E 60.5(5) . . . . ?
O2E S1E C1E F3E -60.7(5) . . . . ?
O1F C1F N1F C3F 171.4(19) . . . . ?
O1F C1F N1F C2F 6(4) . . . . ?
O1F' C1F' N1F' C3F' -77(9) . . . . ?
O1F' C1F' N1F' C2F' 145(7) . . . . ?
